data_2205492
loop_
_publ_author_name
'Zhang, Hui'
'Fang, Liang'
'Yuan, Runzhang'

_publ_section_title
;
 Bis(imidazolium) tetrachlorocobaltate(II)
;
_journal_issue 4
_journal_name_full 'Acta Crystallographica Section E'
_journal_page_first m677
_journal_page_last m678
_journal_paper_doi 10.1107/S1600536805007452
_journal_volume 61
_journal_year 2005
_chemical_formula_iupac '(C3 H5 N2)2 [Co Cl4]'
_chemical_formula_moiety '2C3 H5 N2 +, Cl4 Co 2-'
_chemical_formula_sum 'C6 H10 Cl4 Co N4'
_chemical_formula_weight 338.91
_chemical_name_systematic
;
Bis(imidazolium) tetrachlorocobaltate(II)
;
_space_group_IT_number 14
_symmetry_cell_setting monoclinic
_symmetry_space_group_name_Hall '-P 2ybc'
_symmetry_space_group_name_H-M 'P 1 21/c 1'
_atom_sites_solution_hydrogens geom
_atom_sites_solution_primary direct
_atom_sites_solution_secondary difmap
_cell_angle_alpha 90.00
_cell_angle_beta 93.138(7)
_cell_angle_gamma 90.00
_cell_formula_units_Z 4
_cell_length_a 7.686(3)
_cell_length_b 13.498(5)
_cell_length_c 12.808(4)
_cell_measurement_reflns_used 3299
_cell_measurement_temperature 223(2)
_cell_measurement_theta_max 28.32
_cell_measurement_theta_min 2.19
_cell_volume 1326.8(8)
_computing_cell_refinement 'SAINT (Bruker, 1998)'
_computing_data_collection 'SMART (Bruker, 1998)'
_computing_data_reduction 'SAINT '
_computing_molecular_graphics 'PLATON (Spek, 2003)'
_computing_publication_material SHELXTL
_computing_structure_refinement SHELXTL
_computing_structure_solution 'SHELXTL (Sheldrick, 1997)'
_diffrn_ambient_temperature 223(2)
_diffrn_measured_fraction_theta_full 0.998
_diffrn_measured_fraction_theta_max 0.998
_diffrn_measurement_device_type 'Bruker AXS APEX CCD'
_diffrn_measurement_method \w
_diffrn_radiation_monochromator graphite
_diffrn_radiation_source 'fine-focus sealed tube'
_diffrn_radiation_type MoK\a
_diffrn_radiation_wavelength 0.71073
_diffrn_reflns_av_R_equivalents 0.0643
_diffrn_reflns_av_sigmaI/netI 0.0439
_diffrn_reflns_limit_h_max 10
_diffrn_reflns_limit_h_min -10
_diffrn_reflns_limit_k_max 17
_diffrn_reflns_limit_k_min -17
_diffrn_reflns_limit_l_max 17
_diffrn_reflns_limit_l_min -17
_diffrn_reflns_number 18064
_diffrn_reflns_theta_full 28.32
_diffrn_reflns_theta_max 28.32
_diffrn_reflns_theta_min 2.19
_diffrn_standards_number 0
_exptl_absorpt_coefficient_mu 2.073
_exptl_absorpt_correction_T_max 0.750
_exptl_absorpt_correction_T_min 0.650
_exptl_absorpt_correction_type multi-scan
_exptl_absorpt_process_details '(SADABS; Sheldrick, 1996)'
_exptl_crystal_colour blue
_exptl_crystal_density_diffrn 1.697
_exptl_crystal_density_method 'not measured'
_exptl_crystal_description prism
_exptl_crystal_F_000 676
_exptl_crystal_size_max 0.24
_exptl_crystal_size_mid 0.18
_exptl_crystal_size_min 0.14
_refine_diff_density_max 0.378
_refine_diff_density_min -0.332
_refine_ls_extinction_method none
_refine_ls_goodness_of_fit_ref 0.894
_refine_ls_hydrogen_treatment constr
_refine_ls_matrix_type full
_refine_ls_number_parameters 136
_refine_ls_number_reflns 3299
_refine_ls_number_restraints 0
_refine_ls_restrained_S_all 0.894
_refine_ls_R_factor_all 0.0551
_refine_ls_R_factor_gt 0.0349
_refine_ls_shift/su_max 0.000
_refine_ls_shift/su_mean 0.000
_refine_ls_structure_factor_coef Fsqd
_refine_ls_weighting_details 'calc w = 1/[\s^2^(Fo^2^)+(0.0351P)^2^] where P = (Fo^2^+2Fc^2^)/3'
_refine_ls_weighting_scheme calc
_refine_ls_wR_factor_gt 0.0733
_refine_ls_wR_factor_ref 0.0789
_reflns_number_gt 2236
_reflns_number_total 3299
_reflns_threshold_expression I>2\s(I)
_cod_data_source_file hb6164.cif
_cod_data_source_block I
_cod_original_cell_volume 1326.7(8)
_cod_original_sg_symbol_Hall '-P 2ybc '
_cod_original_sg_symbol_H-M 'P 21/c '
_cod_database_code 2205492
_cod_database_fobs_code 2205492

loop_
_symmetry_equiv_pos_as_xyz
'x, y, z'
'-x, y+1/2, -z+1/2'
'-x, -y, -z'
'x, -y-1/2, z-1/2'

loop_
_atom_site_label
_atom_site_fract_x
_atom_site_fract_y
_atom_site_fract_z
_atom_site_U_iso_or_equiv
_atom_site_adp_type
_atom_site_calc_flag
_atom_site_refinement_flags
_atom_site_occupancy
_atom_site_type_symbol
Co1 0.74674(4) 0.24272(2) 0.73806(2) 0.03604(11) Uani d . 1 Co
Cl1 0.88063(9) 0.33571(5) 0.86516(5) 0.05233(18) Uani d . 1 Cl
Cl2 0.61664(9) 0.34195(5) 0.61432(5) 0.05623(19) Uani d . 1 Cl
Cl3 0.53221(8) 0.13986(5) 0.78814(5) 0.05194(18) Uani d . 1 Cl
Cl4 0.95896(8) 0.14496(5) 0.67519(5) 0.05060(18) Uani d . 1 Cl
N1 0.0755(3) 0.33304(16) 0.51583(19) 0.0583(6) Uani d . 1 N
H1 0.0132 0.2793 0.5169 0.070 Uiso calc R 1 H
N2 0.2315(3) 0.44841(18) 0.46434(19) 0.0606(6) Uani d . 1 N
H2 0.2922 0.4854 0.4242 0.061 Uiso calc R 1 H
N3 0.3693(3) 0.37131(19) 1.03862(18) 0.0635(7) Uani d . 1 N
H3 0.3876 0.3443 1.0999 0.076 Uiso calc R 1 H
H8 0.2173 0.4916 1.0659 0.076 Uiso d R 1 H
N4 0.2833(3) 0.46768(19) 0.9167(3) 0.0821(9) Uani d . 1 N
H4 0.2333 0.5162 0.8819 0.099 Uiso calc R 1 H
C5 0.1482(3) 0.3671(2) 0.4350(2) 0.0515(7) Uani d . 1 C
H5 0.1428 0.3391 0.3678 0.062 Uiso calc R 1 H
C6 0.1103(4) 0.3933(2) 0.5989(2) 0.0625(8) Uani d . 1 C
H6 0.0719 0.3850 0.6668 0.075 Uiso calc R 1 H
C7 0.2081(3) 0.4656(2) 0.5663(2) 0.0569(7) Uani d . 1 C
H7 0.2532 0.5190 0.6064 0.068 Uiso calc R 1 H
C8 0.2759(4) 0.4529(2) 1.0180(3) 0.0679(9) Uani d . 1 C
C9 0.4296(3) 0.33830(18) 0.9502(2) 0.0479(6) Uani d . 1 C
H9 0.4982 0.2813 0.9431 0.057 Uiso calc R 1 H
C10 0.3787(4) 0.3971(3) 0.8760(2) 0.0738(9) Uani d . 1 C
H10 0.4043 0.3912 0.8053 0.089 Uiso calc R 1 H

loop_
_atom_site_aniso_label
_atom_site_aniso_U_11
_atom_site_aniso_U_22
_atom_site_aniso_U_33
_atom_site_aniso_U_12
_atom_site_aniso_U_13
_atom_site_aniso_U_23
Co1 0.03793(19) 0.03321(18) 0.03752(18) -0.00059(15) 0.00695(13) 0.00036(13)
Cl1 0.0536(4) 0.0440(4) 0.0585(4) 0.0030(3) -0.0048(3) -0.0137(3)
Cl2 0.0582(4) 0.0485(4) 0.0610(4) -0.0039(3) -0.0055(3) 0.0182(3)
Cl3 0.0543(4) 0.0500(4) 0.0530(4) -0.0113(3) 0.0167(3) 0.0049(3)
Cl4 0.0452(4) 0.0490(4) 0.0587(4) 0.0033(3) 0.0121(3) -0.0125(3)
N1 0.0517(15) 0.0435(14) 0.0798(18) -0.0078(11) 0.0052(12) 0.0035(12)
N2 0.0453(14) 0.0599(16) 0.0776(17) -0.0043(12) 0.0117(12) 0.0261(13)
N3 0.0653(17) 0.0683(17) 0.0571(15) -0.0128(14) 0.0060(12) 0.0102(12)
N4 0.0514(17) 0.0492(17) 0.142(3) -0.0044(13) -0.0238(17) 0.0330(17)
C5 0.0508(17) 0.0543(18) 0.0499(16) 0.0009(14) 0.0077(13) -0.0067(13)
C6 0.0555(18) 0.082(2) 0.0501(17) -0.0009(16) 0.0051(14) -0.0007(15)
C7 0.0425(16) 0.0507(18) 0.076(2) -0.0009(13) -0.0074(14) -0.0168(15)
C8 0.0459(18) 0.0498(19) 0.111(3) -0.0038(14) 0.0314(18) -0.0281(18)
C9 0.0476(16) 0.0396(15) 0.0573(17) 0.0073(12) 0.0093(12) -0.0075(12)
C10 0.083(2) 0.085(2) 0.0533(19) 0.001(2) 0.0017(16) -0.0038(17)

loop_
_atom_type_symbol
_atom_type_description
_atom_type_scat_dispersion_real
_atom_type_scat_dispersion_imag
_atom_type_scat_source
C C 0.0033 0.0016 'International Tables Vol C Tables 4.2.6.8 and 6.1.1.4'
H H 0.0000 0.0000 'International Tables Vol C Tables 4.2.6.8 and 6.1.1.4'
N N 0.0061 0.0033 'International Tables Vol C Tables 4.2.6.8 and 6.1.1.4'
Cl Cl 0.1484 0.1585 'International Tables Vol C Tables 4.2.6.8 and 6.1.1.4'
Co Co 0.3494 0.9721 'International Tables Vol C Tables 4.2.6.8 and 6.1.1.4'

loop_
_geom_angle_atom_site_label_1
_geom_angle_atom_site_label_2
_geom_angle_atom_site_label_3
_geom_angle
_geom_angle_publ_flag
Cl1 Co1 Cl2 109.99(4) n
Cl1 Co1 Cl3 116.40(3) no
Cl2 Co1 Cl3 105.02(3) no
Cl1 Co1 Cl4 105.65(3) no
Cl2 Co1 Cl4 113.09(3) no
Cl3 Co1 Cl4 106.86(4) no
C5 N1 C6 110.0(2) no
C5 N1 H1 125.0 no
C6 N1 H1 125.0 ?
C5 N2 C7 109.4(2) no
C5 N2 H2 125.3 no
C7 N2 H2 125.3 ?
C9 N3 C8 108.6(2) no
C9 N3 H3 125.7 no
C8 N3 H3 125.7 ?
C8 N4 C10 109.5(3) no
C8 N4 H4 125.2 no
C10 N4 H4 125.2 ?
N1 C5 N2 107.1(2) no
N1 C5 H5 126.4 no
N2 C5 H5 126.4 ?
C7 C6 N1 106.8(3) ?
C7 C6 H6 126.6 ?
N1 C6 H6 126.6 ?
C6 C7 N2 106.8(2) ?
C6 C7 H7 126.6 ?
N2 C7 H7 126.6 ?
N4 C8 N3 105.5(2) no
N4 C8 H8 127.5 no
N3 C8 H8 127.0 ?
C10 C9 N3 108.6(3) ?
C10 C9 H9 125.7 ?
N3 C9 H9 125.7 ?
C9 C10 N4 107.7(3) ?
C9 C10 H10 126.1 ?
N4 C10 H10 126.1 ?

loop_
_geom_bond_atom_site_label_1
_geom_bond_atom_site_label_2
_geom_bond_distance
_geom_bond_publ_flag
Co1 Cl1 2.2586(8) yes
Co1 Cl2 2.2653(8) yes
Co1 Cl3 2.2744(8) yes
Co1 Cl4 2.2790(8) yes
N1 C5 1.287(3) ?
N1 C6 1.354(3) ?
N1 H1 0.8700 ?
N2 C5 1.315(3) ?
N2 C7 1.348(3) ?
N2 H2 0.8700 ?
N3 C9 1.324(3) ?
N3 C8 1.333(4) ?
N3 H3 0.8700 ?
N4 C8 1.317(4) ?
N4 C10 1.327(4) ?
N4 H4 0.8700 ?
C5 H5 0.9400 ?
C6 C7 1.314(4) ?
C6 H6 0.9400 ?
C7 H7 0.9400 ?
C8 H8 0.9387 ?
C9 C10 1.283(4) ?
C9 H9 0.9400 ?
C10 H10 0.9400 ?

loop_
_geom_hbond_atom_site_label_D
_geom_hbond_atom_site_label_H
_geom_hbond_atom_site_label_A
_geom_hbond_site_symmetry_A
_geom_hbond_distance_DH
_geom_hbond_distance_HA
_geom_hbond_distance_DA
_geom_hbond_angle_DHA
_geom_hbond_publ_flag
N1 H1 Cl1 4_465 0.87 2.65 3.292(2) 132 yes
N1 H1 Cl4 1_455 0.87 2.77 3.408(2) 132 yes
N2 H2 Cl2 3_666 0.87 2.49 3.242(3) 145 yes
N3 H3 Cl3 4_566 0.87 2.61 3.371(3) 147 yes
N4 H4 Cl4 2_656 0.87 2.37 3.215(3) 164 yes
